data_1545343
loop_
_publ_author_name
'S\/orensen, Mikkel A.'
'Weihe, H\/ogni'
'Vinum, Morten G.'
'Mortensen, Jesper S.'
'Doerrer, Linda H.'
'Bendix, Jesper'

_publ_section_title
;
 Imposing high-symmetry and tuneable geometry on lanthanide centres with
 chelating Pt and Pd metalloligands
;
_journal_issue 5
_journal_name_full 'Chem. Sci.'
_journal_page_first 3566
_journal_paper_doi 10.1039/C7SC00135E
_journal_volume 8
_journal_year 2017
_chemical_formula_moiety 'C16 H24 O8 Pr Pt2 S8, C8 H20 N'
_chemical_formula_sum 'C24 H44 N O8 Pr Pt2 S8'
_chemical_formula_weight 1262.21
_space_group_crystal_system tetragonal
_space_group_IT_number 124
_space_group_name_Hall '-P 4 2c'
_space_group_name_H-M_alt 'P 4/m c c'
_symmetry_Int_Tables_number 124
_symmetry_space_group_name_Hall '-P 4 2c'
_symmetry_space_group_name_H-M 'P 4/m c c'
_atom_sites_solution_primary iterative
_audit_creation_date 2015-05-10
_audit_creation_method
;
Olex2 1.2
(compiled 2015.01.26 svn.r3150 for OlexSys, GUI svn.r4998)
;
_audit_update_record
;
2017-01-09 deposited with the CCDC.
2017-02-28 downloaded from the CCDC.
;
_cell_angle_alpha 90
_cell_angle_beta 90
_cell_angle_gamma 90
_cell_formula_units_Z 2
_cell_length_a 8.6615(4)
_cell_length_b 8.6615(4)
_cell_length_c 25.4130(14)
_cell_measurement_reflns_used 9971
_cell_measurement_temperature 122
_cell_measurement_theta_max 28.17
_cell_measurement_theta_min 2.85
_cell_volume 1906.52(16)
_computing_molecular_graphics 'Olex2 (Dolomanov et al., 2009)'
_computing_publication_material 'Olex2 (Dolomanov et al., 2009)'
_computing_structure_refinement 'olex2.refine (Bourhis et al., 2015)'
_computing_structure_solution 'olex2.solve (Bourhis et al., 2015)'
_diffrn_ambient_temperature 122
_diffrn_measured_fraction_theta_full 0.9990
_diffrn_measured_fraction_theta_max 0.9992
_diffrn_measurement_device_type 'Bruker APEX-II CCD'
_diffrn_measurement_method '\f and \w scans'
_diffrn_radiation_type 'Mo K\a'
_diffrn_radiation_wavelength 0.71073
_diffrn_reflns_av_R_equivalents 0.0364
_diffrn_reflns_av_unetI/netI 0.0110
_diffrn_reflns_limit_h_max 11
_diffrn_reflns_limit_h_min -11
_diffrn_reflns_limit_k_max 11
_diffrn_reflns_limit_k_min -10
_diffrn_reflns_limit_l_max 33
_diffrn_reflns_limit_l_min -33
_diffrn_reflns_number 29993
_diffrn_reflns_theta_full 26.0000
_diffrn_reflns_theta_max 28.27
_diffrn_reflns_theta_min 2.35
_diffrn_standards_number 0
_exptl_absorpt_coefficient_mu 9.055
_exptl_absorpt_correction_T_max 0.7457
_exptl_absorpt_correction_T_min 0.6392
_exptl_absorpt_correction_type multi-scan
_exptl_absorpt_process_details
;
SADABS-2012/1 (Bruker,2012) was used for absorption correction.
wR2(int) was 0.0931 before and 0.0483 after correction.
The Ratio of minimum to maximum transmission is 0.8572.
The \l/2 correction factor is 0.0000.
;
_exptl_crystal_colour 'clear light yellow'
_exptl_crystal_colour_lustre clear
_exptl_crystal_colour_modifier light
_exptl_crystal_colour_primary yellow
_exptl_crystal_density_diffrn 2.1986
_exptl_crystal_description plate
_exptl_crystal_F_000 1204
_exptl_crystal_size_max 0.1
_exptl_crystal_size_mid 0.1
_exptl_crystal_size_min 0.05
_refine_diff_density_max 1.3840
_refine_diff_density_min -0.5966
_refine_diff_density_rms 0.1680
_refine_ls_d_res_high 0.7504
_refine_ls_d_res_low 8.6615
_refine_ls_goodness_of_fit_ref 1.0796
_refine_ls_hydrogen_treatment mixed
_refine_ls_matrix_type full
_refine_ls_number_constraints 4
_refine_ls_number_parameters 91
_refine_ls_number_reflns 1227
_refine_ls_number_restraints 3
_refine_ls_restrained_S_all 1.0781
_refine_ls_R_factor_all 0.0231
_refine_ls_R_factor_gt 0.0150
_refine_ls_shift/su_max 0.0000
_refine_ls_shift/su_mean 0.0000
_refine_ls_structure_factor_coef Fsqd
_refine_ls_weighting_details 'w=1/[\s^2^(Fo^2^)+(0.0146P)^2^+2.0845P] where P=(Fo^2^+2Fc^2^)/3'
_refine_ls_weighting_scheme calc
_refine_ls_wR_factor_gt 0.0303
_refine_ls_wR_factor_ref 0.0329
_reflns_Friedel_coverage 0.0
_reflns_limit_h_max 11
_reflns_limit_h_min 0
_reflns_limit_k_max 8
_reflns_limit_k_min 0
_reflns_limit_l_max 33
_reflns_limit_l_min 0
_reflns_number_gt 1011
_reflns_number_total 1227
_reflns_threshold_expression I>=2u(I)
_cod_data_source_file c7sc00135e2.cif
_cod_data_source_block 1Pr
_cod_depositor_comments 'Adding full bibliography for 1545338--1545364.cif.'
_cod_database_code 1545343
_olex2_refinement_description
;
1. Fixed Uiso
 At 1.5 times of:
  All C(H,H,H) groups
2. Restrained distances
 C4-H4a
 0.96 with sigma of 0.02
 C4-H4b
 0.96 with sigma of 0.02
 C4-H4c
 0.96 with sigma of 0.02
3. Others
 Fixed Sof: S1(0.5) O1(0.5) C3(0.5) H4a(0.71) O1a(0.5) S1a(0.5) H4b(0.43)
 H4c(0.36)
4.a Idealised Me refined as rotating group:
 C2(H2a,H2b,H2c)
;
_olex2_date_sample_data_collection 04.04.14
_olex2_submission_special_instructions 'No special instructions were received'

loop_
_space_group_symop_id
_space_group_symop_operation_xyz
1 x,y,z
2 -y,x,z
3 y,-x,z
4 x,-y,-z+1/2
5 -x,y,-z+1/2
6 -x,-y,z
7 y,x,-z+1/2
8 -y,-x,-z+1/2
9 -x,-y,-z
10 y,-x,-z
11 -y,x,-z
12 -x,y,z-1/2
13 x,-y,z-1/2
14 x,y,-z
15 -y,-x,z-1/2
16 y,x,z-1/2

loop_
_atom_site_label
_atom_site_type_symbol
_atom_site_fract_x
_atom_site_fract_y
_atom_site_fract_z
_atom_site_U_iso_or_equiv
_atom_site_adp_type
_atom_site_occupancy
_atom_site_site_symmetry_order
_atom_site_refinement_flags_posn
_atom_site_refinement_flags_adp
_atom_site_refinement_flags_occupancy
_atom_site_disorder_group
Pt1 Pt 0.5 0.5 0.394772(6) 0.01362(6) Uani 1.000000 4 S T P .
Pr1 Pr 0.5 0.5 0.25 0.01145(7) Uani 1.000000 8 S T P .
S1 S 0.7566(3) 0.5745(2) 0.39919(11) 0.0188(4) Uani 0.500000 1 . . . 1
N1 N 1.0 1.0 0.5 0.0104(9) Uani 1.000000 8 S T P .
C1 C 0.8011(3) 0.6281(3) 0.33455(10) 0.0265(6) Uani 1.000000 1 . . . .
C4 C 1.0650(5) 0.7120(4) 0.5 0.0358(10) Uani 1.000000 2 DS T P .
O1 O 0.7035(3) 0.6460(4) 0.29990(12) 0.0157(7) Uani 0.500000 1 . . . 1
C2 C 0.9565(3) 0.7018(3) 0.32563(11) 0.0292(6) Uani 1.000000 1 . . . .
H2a H 1.0147(9) 0.702(2) 0.3587(2) 0.0438(9) Uiso 1.000000 1 GR . . .
H2b H 1.0136(9) 0.6427(13) 0.2991(5) 0.0438(9) Uiso 1.000000 1 GR . . .
H2c H 0.9423(3) 0.8080(8) 0.3133(7) 0.0438(9) Uiso 1.000000 1 GR . . .
C3 C 1.0298(5) 0.8618(5) 0.46435(17) 0.0146(9) Uani 0.500000 1 . . . .
H4a H 1.073(5) 0.649(4) 0.4696(12) 0.051(14) Uiso 0.710000 1 D . . .
O1a O 0.7442(3) 0.5408(4) 0.29445(12) 0.0158(6) Uani 0.500000 1 . . . 2
S1a S 0.7349(3) 0.6260(2) 0.39384(11) 0.0166(4) Uani 0.500000 1 . . . 2
H3 H 0.912(3) 0.867(3) 0.4426(11) 0.035(8) Uiso 1.000000 1 . . . .
H4b H 1.172(2) 0.726(6) 0.5 0.051(16) Uiso 0.860000 2 DS T P .
H4c H 0.964(4) 0.670(7) 0.5 0.05(2) Uiso 0.720000 2 DS T P .

loop_
_atom_site_aniso_label
_atom_site_aniso_U_11
_atom_site_aniso_U_22
_atom_site_aniso_U_33
_atom_site_aniso_U_12
_atom_site_aniso_U_13
_atom_site_aniso_U_23
Pt1 0.01187(6) 0.01187(6) 0.01711(9) -0.000000 -0.000000 0.000000
Pr1 0.00778(9) 0.00778(9) 0.01878(15) -0.000000 -0.000000 0.000000
S1 0.0152(8) 0.0222(11) 0.0189(8) -0.0015(8) -0.0047(6) -0.0013(10)
N1 0.0109(13) 0.0109(13) 0.009(2) -0.000000 -0.000000 0.000000
C1 0.0162(12) 0.0358(15) 0.0274(13) -0.0082(11) -0.0078(10) 0.0112(12)
C4 0.031(2) 0.0082(17) 0.068(3) 0.0033(16) -0.000000 0.000000
O1 0.0161(15) 0.0151(15) 0.0160(16) -0.0034(13) -0.0042(13) -0.0026(13)
C2 0.0161(11) 0.0307(14) 0.0408(16) -0.0055(10) -0.0029(10) 0.0086(12)
C3 0.017(3) 0.013(2) 0.0139(19) 0.0008(17) 0.0013(16) -0.0063(16)
O1a 0.0107(14) 0.0201(18) 0.0166(16) 0.0000(12) -0.0026(13) -0.0025(13)
S1a 0.0136(9) 0.0184(10) 0.0179(8) -0.0038(8) -0.0020(7) -0.0041(9)

loop_
_atom_type_symbol
_atom_type_scat_dispersion_real
_atom_type_scat_dispersion_imag
_atom_type_scat_Cromer_Mann_a1
_atom_type_scat_Cromer_Mann_a2
_atom_type_scat_Cromer_Mann_a3
_atom_type_scat_Cromer_Mann_a4
_atom_type_scat_Cromer_Mann_b1
_atom_type_scat_Cromer_Mann_b2
_atom_type_scat_Cromer_Mann_b3
_atom_type_scat_Cromer_Mann_b4
_atom_type_scat_Cromer_Mann_c
_atom_type_scat_source
_atom_type_scat_dispersion_source
Pr -0.09076 2.91177 22.04400 19.66970 12.38560 2.82428 2.77393 0.22209 16.76690 143.64400 2.05830001831 'International Tables Volume C Table 6.1.1.4 (pp. 500-502)' 'Henke, Gullikson and Davis, At. Data and Nucl. Data Tables, 1993, 54, 2'
C 0.00347 0.00161 2.31000 1.02000 1.58860 0.86500 20.84390 10.20750 0.56870 51.65120 0.215599998832 'International Tables Volume C Table 6.1.1.4 (pp. 500-502)' 'Henke, Gullikson and Davis, At. Data and Nucl. Data Tables, 1993, 54, 2'
Pt -1.63788 8.57892 27.00590 17.76390 15.71310 5.78370 1.51293 8.81174 0.42459 38.61030 11.6883001328 'International Tables Volume C Table 6.1.1.4 (pp. 500-502)' 'Henke, Gullikson and Davis, At. Data and Nucl. Data Tables, 1993, 54, 2'
H 0.00000 0.00000 0.49300 0.32291 0.14019 0.04081 10.51090 26.12570 3.14236 57.79970 0.0030380000826 'International Tables Volume C Table 6.1.1.4 (pp. 500-502)' 'Henke, Gullikson and Davis, At. Data and Nucl. Data Tables, 1993, 54, 2'
O 0.01158 0.00611 3.04850 2.28680 1.54630 0.86700 13.27710 5.70110 0.32390 32.90890 0.250800013542 'International Tables Volume C Table 6.1.1.4 (pp. 500-502)' 'Henke, Gullikson and Davis, At. Data and Nucl. Data Tables, 1993, 54, 2'
N 0.00653 0.00323 12.21260 3.13220 2.01250 1.16630 0.00570 9.89330 28.99750 0.58260 -11.5290002823 'International Tables Volume C Table 6.1.1.4 (pp. 500-502)' 'Henke, Gullikson and Davis, At. Data and Nucl. Data Tables, 1993, 54, 2'
S 0.12424 0.12443 6.90530 5.20340 1.43790 1.58630 1.46790 22.21510 0.25360 56.17200 0.866900026798 'International Tables Volume C Table 6.1.1.4 (pp. 500-502)' 'Henke, Gullikson and Davis, At. Data and Nucl. Data Tables, 1993, 54, 2'

loop_
_geom_angle_atom_site_label_1
_geom_angle_atom_site_label_2
_geom_angle_atom_site_label_3
_geom_angle
_geom_angle_site_symmetry_1
_geom_angle_site_symmetry_3
S1 Pt1 S1 89.9 . 2_655
S1 Pt1 S1 89.9 3_565 .
S1 Pt1 S1 174.45(14) 3_565 2_655
S1 Pt1 S1 89.9 6_665 2_655
S1 Pt1 S1 174.45(14) 6_665 .
S1 Pt1 S1 89.9 3_565 6_665
S1a Pt1 S1a 90.0 . 2_655
S1a Pt1 S1a 90.0 3_565 .
S1a Pt1 S1a 178.82(14) 3_565 2_655
S1a Pt1 S1a 90.0 6_665 2_655
S1a Pt1 S1a 178.82(14) 6_665 .
S1a Pt1 S1a 90.0 3_565 6_665
O1 Pr1 O1 63.16(14) 5_655 2_655
O1 Pr1 O1 163.89(15) 4_565 2_655
O1 Pr1 O1 75.25(7) 7 4_565
O1 Pr1 O1 119.39(14) 5_655 4_565
O1 Pr1 O1 75.25(6) 5_655 8_665
O1 Pr1 O1 119.39(14) 6_665 .
O1 Pr1 O1 163.89(15) 7 6_665
O1 Pr1 O1 75.25(7) 6_665 3_565
O1 Pr1 O1 63.16(14) 4_565 3_565
O1 Pr1 O1 90.91(15) 6_665 5_655
O1 Pr1 O1 119.56(14) 5_655 .
O1 Pr1 O1 90.91(15) 7 2_655
O1 Pr1 O1 163.89(15) 5_655 3_565
O1 Pr1 O1 163.89(15) . 8_665
O1 Pr1 O1 63.16(14) 6_665 8_665
O1 Pr1 O1 119.56(14) 2_655 8_665
O1 Pr1 O1 75.25(6) 6_665 2_655
O1 Pr1 O1 75.25(6) 2_655 .
O1 Pr1 O1 119.56(14) 6_665 4_565
O1 Pr1 O1 90.91(15) 3_565 8_665
O1 Pr1 O1 63.16(14) 7 .
O1 Pr1 O1 75.25(7) 3_565 .
O1 Pr1 O1 119.56(14) 7 3_565
O1 Pr1 O1 119.39(14) 3_565 2_655
O1 Pr1 O1 75.25(6) 7 5_655
O1 Pr1 O1 75.25(7) 4_565 8_665
O1 Pr1 O1 90.91(15) 4_565 .
O1 Pr1 O1 119.39(14) 7 8_665
O1a Pr1 O1a 118.15(15) . 8_665
O1a Pr1 O1a 124.44(14) 6_665 .
O1a Pr1 O1a 163.23(15) 7 3_565
O1a Pr1 O1a 163.23(15) 2_655 8_665
O1a Pr1 O1a 58.46(14) 6_665 5_655
O1a Pr1 O1a 77.45(6) 2_655 .
O1a Pr1 O1a 124.44(14) 5_655 4_565
O1a Pr1 O1a 58.46(14) 3_565 8_665
O1a Pr1 O1a 77.45(6) 6_665 3_565
O1a Pr1 O1a 77.45(6) 3_565 .
O1a Pr1 O1a 87.86(15) 7 .
O1a Pr1 O1a 124.44(14) 3_565 2_655
O1a Pr1 O1a 77.45(6) 7 5_655
O1a Pr1 O1a 77.45(6) 4_565 8_665
O1a Pr1 O1a 87.86(15) 6_665 8_665
O1a Pr1 O1a 58.46(14) 4_565 .
O1a Pr1 O1a 77.45(6) 6_665 2_655
O1a Pr1 O1a 118.15(15) 4_565 2_655
O1a Pr1 O1a 163.23(15) 6_665 4_565
O1a Pr1 O1a 87.86(15) 4_565 3_565
O1a Pr1 O1a 124.44(14) 7 8_665
O1a Pr1 O1a 77.45(6) 5_655 8_665
O1a Pr1 O1a 58.46(14) 7 2_655
O1a Pr1 O1a 163.23(15) 5_655 .
O1a Pr1 O1a 77.45(6) 7 4_565
O1a Pr1 O1a 87.86(15) 5_655 2_655
O1a Pr1 O1a 118.15(15) 5_655 3_565
O1a Pr1 O1a 118.15(15) 7 6_665
C1 S1 Pt1 103.87(14) . 3_565
C3 N1 C3 110.71(17) 11_756 .
C3 N1 C3 180.0 10_576 2_755
C3 N1 C3 107.0(3) 6_775 .
C3 N1 C3 69.29(17) 11_756 14_556
C3 N1 C3 69.29(17) 3_575 .
C3 N1 C3 110.71(17) 14_556 2_755
C3 N1 C3 69.29(17) 3_575 6_775
C3 N1 C3 73.0(3) 11_756 2_755
C3 N1 C3 69.29(17) 2_755 .
C3 N1 C3 110.71(17) 10_576 6_775
C3 N1 C3 69.29(17) 2_755 6_775
C3 N1 C3 69.29(17) 10_576 14_556
C3 N1 C3 107.0(3) 2_755 3_575
C3 N1 C3 107.0(3) 14_556 9_776
C3 N1 C3 180.0 9_776 .
C3 N1 C3 180.0 11_756 3_575
C3 N1 C3 73.0(3) 9_776 6_775
C3 N1 C3 69.29(17) 11_756 9_776
C3 N1 C3 110.71(17) 9_776 3_575
C3 N1 C3 110.71(17) 10_576 .
C3 N1 C3 110.71(17) 9_776 2_755
C3 N1 C3 73.0(3) 10_576 3_575
C3 N1 C3 73.0(3) 14_556 .
C3 N1 C3 69.29(17) 10_576 9_776
C3 N1 C3 180.0 14_556 6_775
C3 N1 C3 107.0(3) 10_576 11_756
C3 N1 C3 110.71(17) 14_556 3_575
C3 N1 C3 110.71(17) 11_756 6_775
O1 C1 S1 123.6(2) . .
S1a C1 O1a 124.3(2) . .
C3 C4 C3 68.4(3) 14_556 .
H4a C4 C3 91(3) . .
H4a C4 C3 91(3) 14_556 14_556
H4a C4 C3 159(3) 14_556 .
H4a C4 C3 159(3) . 14_556
H4a C4 H4a 109(5) 14_556 .
H4b C4 C3 95(3) . 14_556
H4b C4 C3 95(3) . .
H4b C4 H4a 90(3) . 14_556
H4b C4 H4a 90(3) . .
H4c C4 C3 98(3) . .
H4c C4 C3 98(3) . 14_556
H4c C4 H4a 81(3) . 14_556
H4c C4 H4a 81(3) . .
H4c C4 H4b 165(5) . .
C1 O1 Pr1 141.2(2) . 8_665
H2a C2 C1 109.5 . .
H2b C2 C1 109.5 . .
H2b C2 H2a 109.5 . .
H2c C2 C1 109.5 . .
H2c C2 H2a 109.5 . .
H2c C2 H2b 109.5 . .
C4 C3 N1 109.3(3) . .
C3 C3 N1 53.51(17) 14_556 .
C3 C3 N1 55.35(7) 2_755 .
C3 C3 N1 55.35(7) 3_575 .
C3 C3 C4 125.0(3) 2_755 .
C3 C3 C4 126.5(3) 3_575 .
C3 C3 C4 55.78(16) 14_556 .
H3 C3 N1 96.0(14) . .
H3 C3 N1 97.1(15) 2_755 .
H3 C3 C4 117.6(15) . .
H3 C3 C4 115.5(15) 2_755 .
H3 C3 C3 116.4(15) . 2_755
H3 C3 C3 41.7(15) 2_755 2_755
C1 O1a Pr1 138.3(2) . 8_665
C1 S1a Pt1 109.19(15) . 3_565

loop_
_geom_bond_atom_site_label_1
_geom_bond_atom_site_label_2
_geom_bond_distance
_geom_bond_site_symmetry_2
Pt1 S1 2.317(3) 2_655
Pt1 S1 2.317(3) 3_565
Pt1 S1 2.317(3) 6_665
Pt1 S1 2.317(3) .
Pt1 S1a 2.308(3) 2_655
Pt1 S1a 2.308(3) 6_665
Pt1 S1a 2.308(3) .
Pt1 S1a 2.308(3) 3_565
Pr1 O1 2.513(3) 5_655
Pr1 O1 2.513(3) .
Pr1 O1 2.513(3) 8_665
Pr1 O1 2.513(3) 3_565
Pr1 O1 2.513(3) 6_665
Pr1 O1 2.513(3) 2_655
Pr1 O1 2.513(3) 4_565
Pr1 O1 2.513(3) 7
Pr1 O1a 2.424(3) 2_655
Pr1 O1a 2.424(3) 6_665
Pr1 O1a 2.424(3) .
Pr1 O1a 2.424(3) 5_655
Pr1 O1a 2.424(3) 8_665
Pr1 O1a 2.424(3) 4_565
Pr1 O1a 2.424(3) 3_565
Pr1 O1a 2.424(3) 7
S1 C1 1.750(4) .
N1 C3 1.524(4) 9_776
N1 C3 1.524(4) 11_756
N1 C3 1.524(4) 6_775
N1 C3 1.524(4) 14_556
N1 C3 1.524(4) 3_575
N1 C3 1.524(4) 10_576
N1 C3 1.524(4) 2_755
N1 C3 1.524(4) .
C1 O1 1.231(4) .
C1 C2 1.507(3) .
C1 O1a 1.361(4) .
C1 S1a 1.612(4) .
C4 C3 1.611(5) 14_556
C4 C3 1.611(5) .
C4 H4a 0.949(18) .
C4 H4a 0.949(18) 14_556
C4 H4b 0.934(19) .
C4 H4c 0.947(19) .
C2 H2a 0.9800 .
C2 H2b 0.9800 .
C2 H2c 0.9800 .
C3 C3 1.732(6) 3_575
C3 C3 1.732(6) 2_755
C3 C3 1.812(9) 14_556
C3 H3 1.14(3) 2_755
C3 H3 1.16(3) .

loop_
_restr_distance_atom_site_label_1
_restr_distance_atom_site_label_2
_restr_distance_site_symmetry_2
_restr_distance_target
_restr_distance_target_weight_param
_restr_distance_diff
C4 H4a 1 0.9600 0.0200 0.0107
C4 H4b 1 0.9600 0.0200 0.0265
C4 H4c 1 0.9600 0.0200 0.0129
